data_4349648
loop_
_publ_author_name
'Spanopoulos, Ioannis'
'Tsangarakis, Constantinos'
'Barnett, Sarah'
'Nowell, Harriot'
'Klontzas, Emmanuel'
'Froudakis, George E.'
'Trikalitis, Pantelis N.'

_publ_section_title
;
 Directed assembly of a high surface area 2D metal--organic framework
 displaying the augmented &#x201C;kagom\'e dual&#x201D; (kgd-a) layered
 topology with high H2and CO2uptake
;
_journal_issue 5
_journal_name_full 'Inorganic Chemistry Frontiers'
_journal_page_first 825
_journal_paper_doi 10.1039/C6QI00547K
_journal_volume 4
_journal_year 2017
_chemical_formula_sum 'C84 H44 Co2 O14'
_chemical_formula_weight 1395.05
_space_group_crystal_system monoclinic
_space_group_IT_number 15
_space_group_name_Hall '-C 2yc'
_space_group_name_H-M_alt 'C 1 2/c 1'
_atom_sites_solution_hydrogens geom
_audit_creation_method SHELXL-2013
_audit_update_record
;
2016-11-28 deposited with the CCDC.
2017-02-08 downloaded from the CCDC.
;
_cell_angle_alpha 90
_cell_angle_beta 95.829(5)
_cell_angle_gamma 90
_cell_formula_units_Z 4
_cell_length_a 41.909(13)
_cell_length_b 24.156(7)
_cell_length_c 11.898(4)
_cell_measurement_reflns_used 9587
_cell_measurement_temperature 120(2)
_cell_measurement_theta_max 31.3
_cell_measurement_theta_min 2.3
_cell_volume 11983(6)
_computing_cell_refinement
;
CrystalClear-SM Expert 2.0 r13 (Rigaku, 2011)
;
_computing_data_collection
;
CrystalClear-SM Expert 2.0 r13 (Rigaku, 2011)
;
_computing_data_reduction
;
CrystalClear-SM Expert 2.0 r13 (Rigaku, 2011)
;
_computing_structure_refinement 'SHELXL-2013 (Sheldrick, 2013)'
_computing_structure_solution 'SHELXS-2013 (Sheldrick, 2013)'
_diffrn_ambient_temperature 120(2)
_diffrn_detector_area_resol_mean 28.5714
_diffrn_measured_fraction_theta_full 0.912
_diffrn_measured_fraction_theta_max 0.883
_diffrn_measurement_device_type
;
Rigaku Saturn724+ (2x2 bin mode)
;
_diffrn_measurement_method 'profile data from \w-scans'
_diffrn_radiation_wavelength 0.86380
_diffrn_reflns_av_R_equivalents 0.0407
_diffrn_reflns_av_unetI/netI 0.0446
_diffrn_reflns_Laue_measured_fraction_full 0.912
_diffrn_reflns_Laue_measured_fraction_max 0.883
_diffrn_reflns_limit_h_max 50
_diffrn_reflns_limit_h_min -48
_diffrn_reflns_limit_k_max 28
_diffrn_reflns_limit_k_min -28
_diffrn_reflns_limit_l_max 9
_diffrn_reflns_limit_l_min -12
_diffrn_reflns_number 38635
_diffrn_reflns_point_group_measured_fraction_full 0.912
_diffrn_reflns_point_group_measured_fraction_max 0.883
_diffrn_reflns_theta_full 25.242
_diffrn_reflns_theta_max 25.541
_diffrn_reflns_theta_min 0.974
_diffrn_source Synchrotron
_exptl_absorpt_coefficient_mu 0.316
_exptl_absorpt_correction_T_max 1.000
_exptl_absorpt_correction_T_min 0.812
_exptl_absorpt_correction_type multi-scan
_exptl_crystal_colour pink
_exptl_crystal_density_diffrn 0.773
_exptl_crystal_description Block
_exptl_crystal_F_000 2856
_exptl_crystal_size_max 0.400
_exptl_crystal_size_mid 0.200
_exptl_crystal_size_min 0.200
_refine_diff_density_max 1.838
_refine_diff_density_min -0.812
_refine_diff_density_rms 0.236
_refine_ls_extinction_method none
_refine_ls_goodness_of_fit_ref 3.086
_refine_ls_hydrogen_treatment constr
_refine_ls_matrix_type full
_refine_ls_number_parameters 451
_refine_ls_number_reflns 9917
_refine_ls_number_restraints 0
_refine_ls_restrained_S_all 3.086
_refine_ls_R_factor_all 0.1820
_refine_ls_R_factor_gt 0.1634
_refine_ls_shift/su_max 0.000
_refine_ls_shift/su_mean 0.000
_refine_ls_structure_factor_coef Fsqd
_refine_ls_weighting_details 'w=1/[\s^2^(Fo^2^)+(0.1000P)^2^] where P=(Fo^2^+2Fc^2^)/3'
_refine_ls_weighting_scheme calc
_refine_ls_wR_factor_gt 0.4582
_refine_ls_wR_factor_ref 0.4674
_reflns_Friedel_coverage 0.000
_reflns_number_gt 7819
_reflns_number_total 9917
_reflns_threshold_expression 'I > 2\s(I)'
_cod_data_source_file c6qi00547k2.cif
_cod_data_source_block 2
_cod_depositor_comments
;
The following automatic conversions were performed:

data item '_exptl_absorpt_correction_type' value 'Multi-scan' was
changed to 'multi-scan' in accordance with the
/home/saulius/struct/COD-crude-data/automatic-downloads/DataCite-retrospective/RSC/depositions/lib/dictionaries/cif_core.dic
dictionary named 'cif_core.dic' version 2.4.2 last updated on
2011-04-26.

Automatic conversion script
Id: cif_fix_values 6909 2019-04-08 15:41:33Z antanas 
;
_cod_original_cell_volume 11982(6)
_cod_original_sg_symbol_H-M 'C 2/c'
_cod_database_code 4349648
_shelx_space_group_comment
;
The symmetry employed for this shelxl refinement is uniquely defined
by the following loop, which should always be used as a source of
symmetry information in preference to the above space-group names.
They are only intended as comments.
;
_shelx_estimated_absorpt_t_min 0.939
_shelx_estimated_absorpt_t_max 0.939
_shelxl_version_number 2013-4

loop_
_space_group_symop_operation_xyz
'x, y, z'
'-x, y, -z+1/2'
'x+1/2, y+1/2, z'
'-x+1/2, y+1/2, -z+1/2'
'-x, -y, -z'
'x, -y, z-1/2'
'-x+1/2, -y+1/2, -z'
'x+1/2, -y+1/2, z-1/2'

loop_
_atom_site_label
_atom_site_type_symbol
_atom_site_fract_x
_atom_site_fract_y
_atom_site_fract_z
_atom_site_U_iso_or_equiv
_atom_site_adp_type
_atom_site_occupancy
_atom_site_site_symmetry_order
_atom_site_calc_flag
_atom_site_refinement_flags_posn
_atom_site_refinement_flags_adp
Co1 Co 0.16439(2) 0.48546(4) 0.50599(10) 0.0449(5) Uani 1 1 d . .
O1 O 0.17469(13) 0.4631(3) 0.6719(6) 0.0715(18) Uani 1 1 d . .
C1 C 0.01618(15) 0.0364(3) 0.2693(6) 0.0333(15) Uani 1 1 d . .
C2 C 0.03334(14) 0.0911(3) 0.2945(6) 0.0336(16) Uani 1 1 d . .
C3 C 0.0473(2) 0.1204(3) 0.2124(7) 0.066(3) Uani 1 1 d . .
H3 H 0.0465 0.1051 0.1404 0.079 Uiso 1 1 calc R U
C4 C 0.0350(2) 0.1146(3) 0.3978(8) 0.063(2) Uani 1 1 d . .
H4 H 0.0257 0.0961 0.4548 0.076 Uiso 1 1 calc R U
C5 C 0.0501(2) 0.1655(3) 0.4232(8) 0.066(3) Uani 1 1 d . .
H5 H 0.0506 0.1799 0.4958 0.079 Uiso 1 1 calc R U
C6 C 0.0625(2) 0.1716(4) 0.2314(8) 0.073(3) Uani 1 1 d . .
H6 H 0.0712 0.1901 0.1730 0.087 Uiso 1 1 calc R U
C7 C 0.06448(18) 0.1946(3) 0.3405(7) 0.049(2) Uani 1 1 d . .
C8 C 0.08044(19) 0.2484(3) 0.3654(7) 0.052(2) Uani 1 1 d . .
C9 C 0.0685(2) 0.2854(3) 0.4409(8) 0.063(2) Uani 1 1 d . .
H9 H 0.0499 0.2765 0.4734 0.075 Uiso 1 1 calc R U
C10 C 0.1073(2) 0.2633(3) 0.3142(8) 0.064(2) Uani 1 1 d . .
H10 H 0.1148 0.2402 0.2603 0.077 Uiso 1 1 calc R U
C11 C 0.0841(2) 0.3357(4) 0.4687(8) 0.064(2) Uani 1 1 d . .
H11 H 0.0757 0.3599 0.5189 0.077 Uiso 1 1 calc R U
C12 C 0.1234(2) 0.3130(4) 0.3428(8) 0.070(3) Uani 1 1 d . .
H12 H 0.1419 0.3218 0.3092 0.083 Uiso 1 1 calc R U
C13 C 0.1122(2) 0.3495(3) 0.4208(8) 0.059(2) Uani 1 1 d . .
C14 C 0.1296(2) 0.4022(3) 0.4548(8) 0.058(2) Uani 1 1 d . .
O2 O 0.11728(14) 0.4360(2) 0.5193(6) 0.0683(18) Uani 1 1 d . .
O3 O 0.15635(14) 0.4118(2) 0.4175(6) 0.0666(17) Uani 1 1 d . .
C15 C 0.03314(14) -0.0132(2) 0.2895(6) 0.0303(15) Uani 1 1 d . .
C16 C 0.06774(16) -0.0143(3) 0.3333(7) 0.0369(17) Uani 1 1 d . .
C17 C 0.0911(2) -0.0040(8) 0.2640(10) 0.127(6) Uani 1 1 d . .
H17 H 0.0851 0.0049 0.1888 0.153 Uiso 1 1 calc R U
C18 C 0.0782(2) -0.0263(6) 0.4414(9) 0.089(4) Uani 1 1 d . .
H18 H 0.0632 -0.0332 0.4923 0.107 Uiso 1 1 calc R U
C19 C 0.1104(2) -0.0286(7) 0.4790(9) 0.114(6) Uani 1 1 d . .
H19 H 0.1162 -0.0384 0.5539 0.136 Uiso 1 1 calc R U
C20 C 0.1236(2) -0.0062(7) 0.3010(10) 0.123(6) Uani 1 1 d . .
H20 H 0.1385 0.0000 0.2494 0.148 Uiso 1 1 calc R U
C21 C 0.13446(17) -0.0171(4) 0.4118(8) 0.055(2) Uani 1 1 d . .
C22 C 0.16919(19) -0.0167(4) 0.4545(9) 0.063(3) Uani 1 1 d . .
C23 C 0.1917(2) -0.0016(6) 0.3858(9) 0.091(4) Uani 1 1 d . .
H23 H 0.1848 0.0103 0.3130 0.109 Uiso 1 1 calc R U
C24 C 0.1801(2) -0.0338(7) 0.5576(10) 0.105(4) Uani 1 1 d . .
H24 H 0.1653 -0.0450 0.6062 0.126 Uiso 1 1 calc R U
C25 C 0.2121(2) -0.0356(7) 0.5954(10) 0.111(5) Uani 1 1 d . .
H25 H 0.2184 -0.0520 0.6648 0.133 Uiso 1 1 calc R U
C26 C 0.2750(2) 0.5028(5) 0.5807(10) 0.083(3) Uani 1 1 d . .
H26 H 0.2603 0.4966 0.6329 0.100 Uiso 1 1 calc R U
C27 C 0.26455(19) 0.5136(4) 0.4672(9) 0.068(3) Uani 1 1 d . .
C28 C 0.2301(2) 0.5104(4) 0.4253(10) 0.065(3) Uani 1 1 d . .
O4 O 0.22329(18) 0.5123(6) 0.3234(8) 0.152(5) Uani 1 1 d . .
O5 O 0.21072(13) 0.5041(3) 0.4978(6) 0.0640(17) Uani 1 1 d . .
C29 C 0.01612(15) -0.0645(3) 0.2686(6) 0.0325(15) Uani 1 1 d . .
C30 C 0.03375(15) -0.1186(3) 0.2918(6) 0.0364(17) Uani 1 1 d . .
C31 C 0.0573(2) -0.1348(3) 0.2262(8) 0.058(2) Uani 1 1 d . .
H31 H 0.0620 -0.1129 0.1657 0.069 Uiso 1 1 calc R U
C32 C 0.02665(18) -0.1527(3) 0.3799(7) 0.051(2) Uani 1 1 d . .
H32 H 0.0106 -0.1424 0.4243 0.061 Uiso 1 1 calc R U
C33 C 0.0432(2) -0.2017(3) 0.4025(8) 0.060(2) Uani 1 1 d . .
H33 H 0.0381 -0.2236 0.4622 0.071 Uiso 1 1 calc R U
C34 C 0.0741(2) -0.1839(3) 0.2504(8) 0.066(3) Uani 1 1 d . .
H34 H 0.0904 -0.1935 0.2064 0.079 Uiso 1 1 calc R U
C35 C 0.06740(18) -0.2192(3) 0.3385(7) 0.0463(19) Uani 1 1 d . .
C36 C 0.08518(19) -0.2716(3) 0.3635(7) 0.051(2) Uani 1 1 d . .
C37 C 0.0956(2) -0.3037(4) 0.2746(9) 0.071(3) Uani 1 1 d . .
H37 H 0.0917 -0.2910 0.2007 0.086 Uiso 1 1 calc R U
C38 C 0.0922(2) -0.2914(3) 0.4717(8) 0.065(2) Uani 1 1 d . .
H38 H 0.0862 -0.2704 0.5316 0.078 Uiso 1 1 calc R U
C39 C 0.1117(2) 0.6459(4) 0.2950(9) 0.070(3) Uani 1 1 d . .
C40 C 0.1076(2) 0.6591(4) 0.4951(8) 0.067(3) Uani 1 1 d . .
C41 C 0.11760(18) 0.6271(3) 0.4062(8) 0.055(2) Uani 1 1 d . .
C42 C 0.1346(2) 0.5729(3) 0.4326(10) 0.062(3) Uani 1 1 d . .
O6 O 0.14216(16) 0.5592(3) 0.5349(7) 0.079(2) Uani 1 1 d . .
O7 O 0.14077(16) 0.5411(3) 0.3537(6) 0.0755(19) Uani 1 1 d . .

loop_
_atom_site_aniso_label
_atom_site_aniso_U_11
_atom_site_aniso_U_22
_atom_site_aniso_U_33
_atom_site_aniso_U_23
_atom_site_aniso_U_13
_atom_site_aniso_U_12
Co1 0.0330(6) 0.0323(6) 0.0660(10) -0.0002(4) -0.0119(5) -0.0003(3)
O1 0.052(3) 0.079(4) 0.078(5) 0.017(4) -0.021(3) -0.006(3)
C1 0.034(3) 0.031(3) 0.034(4) 0.002(3) -0.003(3) -0.003(3)
C2 0.033(3) 0.031(3) 0.034(5) -0.005(3) -0.009(3) -0.004(3)
C3 0.103(7) 0.051(5) 0.043(6) -0.016(4) 0.005(5) -0.036(5)
C4 0.077(6) 0.046(4) 0.068(7) -0.007(4) 0.017(5) -0.023(4)
C5 0.096(7) 0.042(4) 0.061(6) -0.015(4) 0.017(5) -0.030(4)
C6 0.104(7) 0.055(5) 0.061(7) -0.009(5) 0.019(6) -0.037(5)
C7 0.052(4) 0.039(4) 0.054(6) -0.007(4) -0.008(4) -0.013(3)
C8 0.057(4) 0.039(4) 0.056(6) -0.003(4) -0.012(4) -0.013(3)
C9 0.064(5) 0.044(4) 0.080(7) -0.010(4) 0.002(5) -0.016(4)
C10 0.072(5) 0.050(5) 0.073(7) -0.015(4) 0.014(5) -0.027(4)
C11 0.071(5) 0.051(5) 0.068(7) -0.011(4) -0.001(5) -0.014(4)
C12 0.078(6) 0.051(5) 0.081(7) -0.019(5) 0.015(5) -0.023(4)
C13 0.063(5) 0.043(4) 0.070(7) -0.013(4) -0.004(4) -0.021(4)
C14 0.065(5) 0.039(4) 0.066(7) 0.000(4) -0.018(5) -0.012(4)
O2 0.067(4) 0.040(3) 0.095(5) -0.018(3) -0.009(3) -0.008(3)
O3 0.059(3) 0.045(3) 0.093(5) -0.002(3) -0.008(3) -0.019(3)
C15 0.026(3) 0.030(3) 0.033(5) -0.001(3) -0.006(3) 0.001(2)
C16 0.030(3) 0.039(4) 0.040(5) 0.000(3) -0.009(3) -0.004(3)
C17 0.031(5) 0.30(2) 0.048(8) 0.045(9) -0.011(5) 0.013(7)
C18 0.031(4) 0.189(13) 0.047(7) 0.014(7) 0.004(4) -0.008(6)
C19 0.035(5) 0.260(18) 0.044(7) 0.040(8) -0.009(5) 0.004(7)
C20 0.030(5) 0.276(19) 0.062(9) 0.067(10) -0.007(5) -0.011(7)
C21 0.027(4) 0.081(6) 0.053(7) 0.003(4) -0.007(4) -0.003(3)
C22 0.034(4) 0.099(8) 0.052(7) 0.015(5) -0.011(4) 0.005(4)
C23 0.031(4) 0.176(11) 0.061(8) 0.039(7) -0.017(5) -0.016(5)
C24 0.043(5) 0.211(15) 0.057(8) -0.007(8) -0.007(5) -0.002(7)
C25 0.048(5) 0.225(16) 0.055(8) 0.028(8) -0.014(5) 0.008(7)
C26 0.033(4) 0.137(9) 0.078(9) 0.019(7) -0.010(5) -0.005(5)
C27 0.034(4) 0.110(8) 0.059(7) 0.004(5) 0.000(4) -0.002(4)
C28 0.036(4) 0.096(7) 0.059(8) -0.002(5) -0.007(5) 0.001(4)
O4 0.042(4) 0.351(18) 0.058(6) 0.001(7) -0.019(4) 0.002(6)
O5 0.037(3) 0.075(4) 0.078(5) 0.001(3) -0.008(3) -0.006(3)
C29 0.033(3) 0.031(3) 0.031(4) -0.002(3) -0.006(3) 0.000(3)
C30 0.032(3) 0.029(3) 0.045(5) -0.002(3) -0.013(3) 0.002(3)
C31 0.068(5) 0.044(4) 0.064(6) 0.013(4) 0.017(4) 0.018(4)
C32 0.056(4) 0.036(4) 0.061(6) 0.003(4) 0.010(4) 0.012(3)
C33 0.073(5) 0.052(5) 0.052(6) 0.015(4) 0.001(4) 0.013(4)
C34 0.072(5) 0.054(5) 0.073(7) 0.007(5) 0.021(5) 0.027(4)
C35 0.053(4) 0.038(4) 0.048(5) 0.004(3) 0.002(4) 0.017(3)
C36 0.059(5) 0.038(4) 0.053(6) 0.004(4) -0.001(4) 0.012(3)
C37 0.088(6) 0.050(5) 0.074(7) 0.011(5) 0.001(5) 0.031(5)
C38 0.085(6) 0.047(5) 0.059(7) -0.001(4) -0.010(5) 0.027(4)
C39 0.082(6) 0.045(5) 0.081(7) -0.001(5) -0.001(5) 0.026(4)
C40 0.073(5) 0.050(5) 0.075(7) 0.006(5) -0.010(5) 0.023(4)
C41 0.052(4) 0.036(4) 0.074(7) 0.003(4) -0.010(4) 0.014(3)
C42 0.052(4) 0.035(4) 0.101(9) -0.003(5) 0.014(5) 0.004(3)
O6 0.083(4) 0.049(3) 0.098(6) 0.013(4) -0.018(4) 0.020(3)
O7 0.082(4) 0.052(4) 0.094(6) 0.002(4) 0.016(4) 0.022(3)

loop_
_atom_type_symbol
_atom_type_description
_atom_type_scat_dispersion_real
_atom_type_scat_dispersion_imag
_atom_type_scat_source
C C 0.0033 0.0016 'International Tables Vol C Tables 4.2.6.8 and 6.1.1.4'
O O 0.0106 0.0060 'International Tables Vol C Tables 4.2.6.8 and 6.1.1.4'
Co Co 0.3494 0.9721 'International Tables Vol C Tables 4.2.6.8 and 6.1.1.4'
H H 0.0000 0.0000 'International Tables Vol C Tables 4.2.6.8 and 6.1.1.4'

loop_
_geom_angle_atom_site_label_1
_geom_angle_atom_site_label_2
_geom_angle_atom_site_label_3
_geom_angle
_geom_angle_site_symmetry_1
_geom_angle_site_symmetry_3
O5 Co1 O1 89.8(3) . .
O5 Co1 O6 105.7(3) . .
O1 Co1 O6 97.0(3) . .
O5 Co1 O3 106.0(3) . .
O1 Co1 O3 105.7(3) . .
O6 Co1 O3 140.7(3) . .
O5 Co1 O2 162.0(2) . .
O1 Co1 O2 84.1(2) . .
O6 Co1 O2 91.8(2) . .
O3 Co1 O2 60.0(2) . .
O5 Co1 O7 99.5(3) . .
O1 Co1 O7 155.4(2) . .
O6 Co1 O7 58.6(3) . .
O3 Co1 O7 93.7(2) . .
O2 Co1 O7 92.9(2) . .
C1 C1 C15 121.3(4) 2 .
C1 C1 C2 119.5(3) 2 .
C15 C1 C2 119.2(6) . .
C4 C2 C3 116.3(6) . .
C4 C2 C1 121.7(6) . .
C3 C2 C1 122.1(6) . .
C2 C3 C6 123.8(8) . .
C2 C4 C5 123.1(8) . .
C7 C5 C4 120.5(8) . .
C3 C6 C7 118.7(8) . .
C5 C7 C6 117.6(7) . .
C5 C7 C8 121.4(7) . .
C6 C7 C8 121.0(8) . .
C10 C8 C9 118.6(7) . .
C10 C8 C7 120.9(7) . .
C9 C8 C7 120.5(7) . .
C8 C9 C11 121.2(8) . .
C8 C10 C12 120.7(8) . .
C13 C11 C9 120.1(8) . .
C13 C12 C10 121.1(8) . .
C12 C13 C11 118.2(7) . .
C12 C13 C14 121.9(8) . .
C11 C13 C14 119.9(8) . .
O2 C14 O3 121.6(7) . .
O2 C14 C13 119.6(8) . .
O3 C14 C13 118.8(8) . .
C14 O2 Co1 83.6(5) . .
C14 O3 Co1 94.7(5) . .
C1 C15 C29 118.2(6) . .
C1 C15 C16 122.3(5) . .
C29 C15 C16 119.5(5) . .
C18 C16 C17 115.6(7) . .
C18 C16 C15 123.2(7) . .
C17 C16 C15 121.2(8) . .
C16 C17 C20 122.8(10) . .
C16 C18 C19 122.0(9) . .
C21 C19 C18 123.6(10) . .
C21 C20 C17 122.0(10) . .
C20 C21 C19 113.9(8) . .
C20 C21 C22 122.8(8) . .
C19 C21 C22 123.3(9) . .
C24 C22 C23 116.3(8) . .
C24 C22 C21 122.9(9) . .
C23 C22 C21 120.6(9) . .
C22 C23 C26 123.5(10) . 7_556
C22 C24 C25 123.0(11) . .
C24 C25 C27 121.9(11) . 7_556
C27 C26 C23 118.6(10) . 7_556
C25 C27 C26 114.8(8) 7_556 .
C25 C27 C28 123.6(10) 7_556 .
C26 C27 C28 120.8(9) . .
O4 C28 O5 125.8(9) . .
O4 C28 C27 117.2(9) . .
O5 C28 C27 117.0(10) . .
C28 O5 Co1 139.5(6) . .
C29 C29 C15 120.5(3) 2 .
C29 C29 C30 120.2(3) 2 .
C15 C29 C30 119.2(5) . .
C31 C30 C32 118.7(6) . .
C31 C30 C29 120.5(6) . .
C32 C30 C29 120.8(6) . .
C30 C31 C34 120.1(8) . .
C33 C32 C30 120.7(7) . .
C32 C33 C35 122.2(8) . .
C31 C34 C35 122.4(8) . .
C33 C35 C34 115.8(7) . .
C33 C35 C36 121.9(7) . .
C34 C35 C36 122.3(7) . .
C38 C36 C37 117.0(7) . .
C38 C36 C35 122.6(7) . .
C37 C36 C35 120.3(7) . .
C39 C37 C36 121.7(9) 1_545 .
C40 C38 C36 122.9(9) 1_545 .
C41 C39 C37 118.9(8) . 1_565
C38 C40 C41 119.7(8) 1_565 .
C39 C41 C40 119.7(7) . .
C39 C41 C42 120.9(8) . .
C40 C41 C42 119.4(8) . .
O7 C42 O6 120.3(8) . .
O7 C42 C41 120.2(10) . .
O6 C42 C41 119.5(8) . .
C42 O6 Co1 97.9(6) . .
C42 O7 Co1 83.0(6) . .

loop_
_geom_bond_atom_site_label_1
_geom_bond_atom_site_label_2
_geom_bond_distance
_geom_bond_site_symmetry_2
Co1 O5 2.005(6) .
Co1 O1 2.050(7) .
Co1 O6 2.055(6) .
Co1 O3 2.078(6) .
Co1 O2 2.327(6) .
Co1 O7 2.388(7) .
C1 C1 1.386(12) 2
C1 C15 1.401(9) .
C1 C2 1.521(8) .
C2 C4 1.349(11) .
C2 C3 1.382(10) .
C3 C6 1.400(11) .
C4 C5 1.401(10) .
C5 C7 1.395(11) .
C6 C7 1.406(12) .
C7 C8 1.479(10) .
C8 C10 1.382(11) .
C8 C9 1.396(12) .
C9 C11 1.402(11) .
C10 C12 1.400(11) .
C11 C13 1.402(12) .
C12 C13 1.397(12) .
C13 C14 1.501(10) .
C14 O2 1.266(10) .
C14 O3 1.268(10) .
C15 C29 1.439(8) .
C15 C16 1.490(9) .
C16 C18 1.347(13) .
C16 C17 1.367(13) .
C17 C20 1.387(13) .
C18 C19 1.382(12) .
C19 C21 1.376(12) .
C20 C21 1.376(14) .
C21 C22 1.492(11) .
C22 C24 1.330(14) .
C22 C23 1.360(13) .
C23 C26 1.413(12) 7_556
C24 C25 1.373(14) .
C25 C27 1.393(14) 7_556
C26 C27 1.401(15) .
C26 C23 1.413(12) 7_556
C27 C25 1.393(14) 7_556
C27 C28 1.479(12) .
C28 O4 1.219(12) .
C28 O5 1.254(11) .
C29 C29 1.378(12) 2
C29 C30 1.512(8) .
C30 C31 1.376(10) .
C30 C32 1.389(10) .
C31 C34 1.395(11) .
C32 C33 1.386(10) .
C33 C35 1.392(11) .
C34 C35 1.403(11) .
C35 C36 1.484(10) .
C36 C38 1.377(12) .
C36 C37 1.416(12) .
C37 C39 1.400(11) 1_545
C38 C40 1.374(11) 1_545
C39 C41 1.396(13) .
C39 C37 1.400(11) 1_565
C40 C38 1.374(11) 1_565
C40 C41 1.407(12) .
C41 C42 1.510(11) .
C42 O7 1.259(11) .
C42 O6 1.270(12) .
